data_7028758
loop_
_publ_author_name
'Mulyana, Yanyan'
'Alley, Kerwyn G.'
'Davies, Kristian M.'
'Abrahams, Brendan F.'
'Moubaraki, Boujemaa'
'Murray, Keith S.'
'Boskovic, Colette'

_publ_section_title
;
 Dinuclear cobalt(ii) and cobalt(iii) complexes of bis-bidentate
 napthoquinone ligands.
;
_journal_issue 6
_journal_name_full 'Dalton transactions (Cambridge, England : 2003)'
_journal_page_first 2499
_journal_page_last 2511
_journal_paper_doi 10.1039/c3dt52811a
_journal_volume 43
_journal_year 2014
_chemical_formula_sum 'C64 H60 Cl2 Co2 N10 O15'
_chemical_formula_weight 1397.98
_chemical_name_systematic
;
 ?
;
_space_group_IT_number 20
_symmetry_cell_setting orthorhombic
_symmetry_space_group_name_Hall 'C 2c 2'
_symmetry_space_group_name_H-M 'C 2 2 21'
_atom_sites_solution_hydrogens geom
_atom_sites_solution_primary direct
_atom_sites_solution_secondary difmap
_audit_creation_method SHELXL-97
_cell_angle_alpha 90.00
_cell_angle_beta 90.00
_cell_angle_gamma 90.00
_cell_formula_units_Z 4
_cell_length_a 8.8275(4)
_cell_length_b 37.7023(17)
_cell_length_c 18.6602(9)
_cell_measurement_reflns_used 2142
_cell_measurement_temperature 130(2)
_cell_measurement_theta_max 61.4222
_cell_measurement_theta_min 3.3298
_cell_volume 6210.4(5)
_computing_cell_refinement
;
CrysAlisPro, Oxford Diffraction Ltd.,
Version 1.171.34.36 (release 02-08-2010 CrysAlis171 .NET)
(compiled Aug  2 2010,13:00:58)
;
_computing_data_collection
;
CrysAlisPro, Oxford Diffraction Ltd.,
Version 1.171.34.36 (release 02-08-2010 CrysAlis171 .NET)
(compiled Aug  2 2010,13:00:58)
;
_computing_data_reduction
;
CrysAlisPro, Oxford Diffraction Ltd.,
Version 1.171.34.36 (release 02-08-2010 CrysAlis171 .NET)
(compiled Aug  2 2010,13:00:58)
;
_computing_molecular_graphics Crystalmaker
_computing_publication_material 'SHELXL-97 (Sheldrick, 1997)'
_computing_structure_refinement 'SHELXL-97 (Sheldrick, 1997)'
_computing_structure_solution 'SHELXS-97 (Sheldrick, 1997)'
_diffrn_ambient_temperature 130(2)
_diffrn_detector_area_resol_mean 16.0711
_diffrn_measured_fraction_theta_full 0.982
_diffrn_measured_fraction_theta_max 0.982
_diffrn_measurement_device_type 'Goniometer KM4/Xcalibur, detector: Sapphire3'
_diffrn_measurement_method 'phi and omega scans'
_diffrn_radiation_monochromator graphite
_diffrn_radiation_source 'Enhance (Cu) X-ray Source'
_diffrn_radiation_type CuK\a
_diffrn_radiation_wavelength 1.54184
_diffrn_reflns_av_R_equivalents 0.0617
_diffrn_reflns_av_sigmaI/netI 0.0958
_diffrn_reflns_limit_h_max 9
_diffrn_reflns_limit_h_min -9
_diffrn_reflns_limit_k_max 42
_diffrn_reflns_limit_k_min -40
_diffrn_reflns_limit_l_max 20
_diffrn_reflns_limit_l_min -16
_diffrn_reflns_number 8076
_diffrn_reflns_theta_full 61.51
_diffrn_reflns_theta_max 61.51
_diffrn_reflns_theta_min 3.33
_exptl_absorpt_coefficient_mu 5.613
_exptl_absorpt_correction_T_max 0.897
_exptl_absorpt_correction_T_min 0.498
_exptl_absorpt_correction_type gaussian
_exptl_absorpt_process_details
;
CrysAlisPro, Oxford Diffraction Ltd.,
Version 1.171.34.44 (release 25-10-2010 CrysAlis171 .NET)
(compiled Oct 25 2010,18:11:34)
Analytical numeric absorption correction using a multifaceted crystal
model based on expressions derived by R.C. Clark & J.S. Reid.
(Clark, R. C. & Reid, J. S. (1995). Acta Cryst. A51, 887-897)
;
_exptl_crystal_colour purple
_exptl_crystal_density_diffrn 1.495
_exptl_crystal_density_method 'not measured'
_exptl_crystal_description 'rectangular plate'
_exptl_crystal_F_000 2888
_exptl_crystal_size_max 0.2011
_exptl_crystal_size_mid 0.0992
_exptl_crystal_size_min 0.0193
_refine_diff_density_max 0.761
_refine_diff_density_min -0.712
_refine_diff_density_rms 0.096
_refine_ls_abs_structure_details 'Flack H D (1983), Acta Cryst. A39, 876-881'
_refine_ls_abs_structure_Flack 0.019(12)
_refine_ls_extinction_method none
_refine_ls_goodness_of_fit_ref 1.100
_refine_ls_hydrogen_treatment constr
_refine_ls_matrix_type full
_refine_ls_number_parameters 412
_refine_ls_number_reflns 4579
_refine_ls_number_restraints 10
_refine_ls_restrained_S_all 1.102
_refine_ls_R_factor_all 0.1173
_refine_ls_R_factor_gt 0.0915
_refine_ls_shift/su_max 0.001
_refine_ls_shift/su_mean 0.000
_refine_ls_structure_factor_coef Fsqd
_refine_ls_weighting_details 'calc w=1/[\s^2^(Fo^2^)+(0.0900P)^2^+46.8527P] where P=(Fo^2^+2Fc^2^)/3'
_refine_ls_weighting_scheme calc
_refine_ls_wR_factor_gt 0.2195
_refine_ls_wR_factor_ref 0.2381
_reflns_number_gt 3544
_reflns_number_total 4579
_reflns_threshold_expression >2sigma(I)
_cod_data_source_file c3dt52811a.txt
_cod_data_source_block Compound_3
_cod_database_code 7028758

loop_
_symmetry_equiv_pos_as_xyz
'x, y, z'
'-x, -y, z+1/2'
'x, -y, -z'
'-x, y, -z+1/2'
'x+1/2, y+1/2, z'
'-x+1/2, -y+1/2, z+1/2'
'x+1/2, -y+1/2, -z'
'-x+1/2, y+1/2, -z+1/2'

loop_
_atom_site_label
_atom_site_type_symbol
_atom_site_fract_x
_atom_site_fract_y
_atom_site_fract_z
_atom_site_U_iso_or_equiv
_atom_site_adp_type
_atom_site_occupancy
_atom_site_symmetry_multiplicity
_atom_site_calc_flag
_atom_site_refinement_flags
Co1 Co 0.48240(17) 0.60675(4) 0.45837(8) 0.0374(4) Uani 1 1 d .
Cl1 Cl 0.9663(7) 0.62412(12) 0.7529(4) 0.0630(16) Uiso 0.50 1 d PD
Cl2 Cl 0.9555(7) 0.71750(13) 0.2611(3) 0.0542(17) Uani 0.50 1 d PD
O1 O 0.4041(8) 0.58103(17) 0.3564(3) 0.0378(16) Uani 1 1 d .
O2 O 0.4227(7) 0.55881(17) 0.4913(4) 0.0390(16) Uani 1 1 d .
O3 O 0.1362(8) 0.4591(2) 0.4246(4) 0.0484(18) Uani 1 1 d .
O4 O 0.9280(14) 0.6036(2) 0.6934(4) 0.104(4) Uani 1 1 d D
O5 O 1.034(2) 0.6576(3) 0.7335(9) 0.085(6) Uiso 0.50 1 d PD
O6 O 0.8385(19) 0.6303(5) 0.7985(9) 0.117(8) Uiso 0.50 1 d PD
O7 O 0.927(2) 0.7468(4) 0.2137(8) 0.077(5) Uiso 0.50 1 d PD
O8 O 0.890(2) 0.6872(4) 0.2264(9) 0.068(5) Uiso 0.50 1 d PD
O9 O 0.887(2) 0.7197(7) 0.3305(7) 0.104(8) Uani 0.50 1 d PD
O10 O 1.1169(14) 0.7141(7) 0.2703(16) 0.113(9) Uiso 0.50 1 d PD
O11 O 0.991(6) 0.7584(6) 0.7682(17) 0.138(10) Uiso 0.50 1 d P
N1 N 0.5162(10) 0.6548(2) 0.4007(4) 0.0409(19) Uani 1 1 d .
N2 N 0.5573(10) 0.6382(2) 0.5464(5) 0.049(2) Uani 1 1 d .
N3 N 0.7096(9) 0.5996(2) 0.4204(4) 0.0366(19) Uani 1 1 d .
N4 N 0.2656(10) 0.6312(2) 0.4722(4) 0.042(2) Uani 1 1 d .
N5 N 0.338(2) 0.7438(4) 0.5290(9) 0.118(5) Uiso 1 1 d .
C1 C 0.3568(11) 0.5507(3) 0.3686(5) 0.036(2) Uani 1 1 d .
C2 C 0.3542(11) 0.5382(3) 0.4450(5) 0.042(3) Uani 1 1 d .
C3 C 0.2903(11) 0.5059(3) 0.4622(5) 0.038(2) Uani 1 1 d .
C4 C 0.2141(12) 0.4849(3) 0.4082(5) 0.040(2) Uani 1 1 d .
C5 C 0.2360(12) 0.4943(3) 0.3307(5) 0.039(2) Uani 1 1 d .
C6 C 0.2965(11) 0.5274(2) 0.3119(5) 0.034(2) Uani 1 1 d .
C7 C 0.3115(11) 0.5371(3) 0.2399(6) 0.040(2) Uani 1 1 d .
H7 H 0.3530 0.5594 0.2266 0.048 Uiso 1 1 calc R
C8 C 0.2626(15) 0.5124(3) 0.1878(6) 0.055(3) Uani 1 1 d .
H8 H 0.2707 0.5187 0.1387 0.065 Uiso 1 1 calc R
C9 C 0.2042(14) 0.4801(3) 0.2053(6) 0.049(3) Uani 1 1 d .
H9 H 0.1769 0.4639 0.1685 0.059 Uiso 1 1 calc R
C10 C 0.1840(13) 0.4705(3) 0.2781(5) 0.043(3) Uani 1 1 d .
H10 H 0.1370 0.4487 0.2909 0.051 Uiso 1 1 calc R
C11 C 0.5894(14) 0.6814(3) 0.4494(6) 0.052(3) Uani 1 1 d .
H11A H 0.6943 0.6855 0.4326 0.062 Uiso 1 1 calc R
H11B H 0.5340 0.7041 0.4450 0.062 Uiso 1 1 calc R
C12 C 0.5950(14) 0.6713(3) 0.5271(6) 0.055(3) Uani 1 1 d .
C13 C 0.658(2) 0.6947(4) 0.5756(8) 0.086(5) Uani 1 1 d .
H13 H 0.6852 0.7179 0.5605 0.104 Uiso 1 1 calc R
C14 C 0.683(2) 0.6847(5) 0.6455(9) 0.103(6) Uani 1 1 d .
H14 H 0.7329 0.6999 0.6785 0.124 Uiso 1 1 calc R
C15 C 0.630(3) 0.6504(5) 0.6664(9) 0.108(6) Uani 1 1 d .
H15 H 0.6396 0.6429 0.7148 0.130 Uiso 1 1 calc R
C16 C 0.5672(15) 0.6287(4) 0.6169(6) 0.063(4) Uani 1 1 d .
C17 C 0.5149(17) 0.5934(3) 0.6403(6) 0.066(3) Uani 1 1 d .
H17A H 0.4756 0.5803 0.5990 0.099 Uiso 1 1 calc R
H17B H 0.4345 0.5962 0.6761 0.099 Uiso 1 1 calc R
H17C H 0.5998 0.5804 0.6615 0.099 Uiso 1 1 calc R
C18 C 0.6168(13) 0.6457(3) 0.3408(6) 0.047(3) Uani 1 1 d .
H18A H 0.6580 0.6678 0.3195 0.056 Uiso 1 1 calc R
H18B H 0.5581 0.6332 0.3033 0.056 Uiso 1 1 calc R
C19 C 0.7466(12) 0.6223(3) 0.3657(5) 0.045(3) Uani 1 1 d .
C20 C 0.8847(13) 0.6219(3) 0.3329(6) 0.048(3) Uani 1 1 d .
H20 H 0.9056 0.6377 0.2946 0.058 Uiso 1 1 calc R
C21 C 0.9931(13) 0.5984(3) 0.3557(5) 0.051(3) Uani 1 1 d .
H21 H 1.0885 0.5975 0.3322 0.061 Uiso 1 1 calc R
C22 C 0.9639(12) 0.5763(3) 0.4123(6) 0.055(3) Uani 1 1 d .
H22 H 1.0392 0.5604 0.4292 0.066 Uiso 1 1 calc R
C23 C 0.8215(12) 0.5777(3) 0.4449(5) 0.046(3) Uani 1 1 d .
C24 C 0.7853(13) 0.5551(3) 0.5098(6) 0.055(3) Uani 1 1 d .
H24A H 0.6816 0.5599 0.5258 0.083 Uiso 1 1 calc R
H24B H 0.8563 0.5607 0.5486 0.083 Uiso 1 1 calc R
H24C H 0.7946 0.5299 0.4971 0.083 Uiso 1 1 calc R
C25 C 0.3670(12) 0.6655(3) 0.3745(6) 0.049(3) Uani 1 1 d .
H25A H 0.3390 0.6507 0.3326 0.059 Uiso 1 1 calc R
H25B H 0.3705 0.6905 0.3588 0.059 Uiso 1 1 calc R
C26 C 0.2481(11) 0.6612(3) 0.4331(5) 0.038(2) Uani 1 1 d .
C27 C 0.1252(12) 0.6835(3) 0.4446(7) 0.055(3) Uani 1 1 d .
H27 H 0.1128 0.7043 0.4165 0.066 Uiso 1 1 calc R
C28 C 0.0228(13) 0.6753(3) 0.4966(6) 0.055(3) Uani 1 1 d .
H28 H -0.0616 0.6904 0.5048 0.066 Uiso 1 1 calc R
C29 C 0.0414(12) 0.6448(3) 0.5378(6) 0.052(3) Uani 1 1 d .
H29 H -0.0287 0.6388 0.5745 0.063 Uiso 1 1 calc R
C30 C 0.1621(13) 0.6240(3) 0.5240(6) 0.053(3) Uani 1 1 d .
H30 H 0.1755 0.6032 0.5520 0.064 Uiso 1 1 calc R
C41 C 0.310(2) 0.7288(5) 0.5827(11) 0.097(5) Uiso 1 1 d .
C42 C 0.271(3) 0.7107(7) 0.6504(15) 0.163(10) Uiso 1 1 d .
H42A H 0.2850 0.6851 0.6446 0.245 Uiso 1 1 calc R
H42B H 0.1655 0.7158 0.6627 0.245 Uiso 1 1 calc R
H42C H 0.3375 0.7193 0.6888 0.245 Uiso 1 1 calc R

loop_
_atom_site_aniso_label
_atom_site_aniso_U_11
_atom_site_aniso_U_22
_atom_site_aniso_U_33
_atom_site_aniso_U_23
_atom_site_aniso_U_13
_atom_site_aniso_U_12
Co1 0.0322(8) 0.0526(9) 0.0273(7) 0.0046(7) 0.0021(7) -0.0024(8)
Cl2 0.077(6) 0.048(3) 0.037(4) 0.003(2) 0.003(3) 0.013(3)
O1 0.047(4) 0.040(4) 0.026(4) 0.006(3) -0.003(3) -0.001(3)
O2 0.036(4) 0.053(4) 0.028(4) -0.002(3) -0.001(3) -0.002(3)
O3 0.050(4) 0.058(5) 0.036(4) 0.014(4) -0.006(3) -0.008(4)
O4 0.174(12) 0.079(6) 0.058(6) 0.008(5) -0.005(7) -0.024(7)
O9 0.104(16) 0.17(2) 0.041(10) 0.005(13) 0.014(11) 0.048(16)
N1 0.034(5) 0.056(5) 0.033(4) 0.011(4) 0.005(4) -0.009(4)
N2 0.044(5) 0.067(6) 0.036(5) -0.001(5) -0.008(4) 0.010(4)
N3 0.032(4) 0.051(5) 0.027(4) 0.001(4) -0.003(3) -0.007(4)
N4 0.043(5) 0.052(5) 0.033(5) 0.005(4) 0.004(4) -0.011(4)
C1 0.038(6) 0.051(6) 0.019(5) 0.006(5) 0.003(4) 0.006(5)
C2 0.032(5) 0.061(7) 0.033(6) 0.006(5) 0.003(5) 0.002(5)
C3 0.044(6) 0.044(6) 0.026(5) 0.006(5) -0.005(5) 0.011(4)
C4 0.041(6) 0.053(6) 0.024(5) 0.006(5) -0.004(5) 0.004(5)
C5 0.049(6) 0.039(6) 0.028(5) -0.002(5) 0.004(5) 0.007(5)
C6 0.041(6) 0.035(5) 0.026(5) 0.006(4) 0.002(4) 0.007(4)
C7 0.044(6) 0.041(5) 0.034(6) -0.002(5) -0.001(5) 0.001(4)
C8 0.089(9) 0.043(6) 0.031(6) -0.010(5) -0.002(6) 0.014(6)
C9 0.064(8) 0.040(6) 0.042(7) -0.006(5) -0.006(6) -0.001(5)
C10 0.053(7) 0.042(6) 0.033(6) -0.003(5) -0.006(5) 0.010(5)
C11 0.058(7) 0.054(6) 0.044(7) -0.008(5) -0.003(6) -0.010(5)
C12 0.062(7) 0.064(8) 0.039(7) -0.004(6) 0.000(6) -0.002(6)
C13 0.125(14) 0.077(9) 0.057(9) -0.022(8) 0.007(9) -0.028(9)
C14 0.151(17) 0.103(13) 0.056(10) -0.011(9) -0.023(10) 0.001(12)
C15 0.171(19) 0.113(14) 0.042(8) 0.006(9) -0.007(11) -0.019(14)
C16 0.070(9) 0.085(9) 0.033(7) 0.004(7) -0.004(6) -0.008(7)
C17 0.079(9) 0.085(8) 0.034(6) 0.010(6) -0.007(7) 0.006(8)
C18 0.055(7) 0.051(6) 0.036(6) 0.006(5) -0.002(5) -0.014(5)
C19 0.037(6) 0.067(7) 0.031(6) -0.005(5) -0.004(5) 0.001(5)
C20 0.050(7) 0.061(7) 0.033(6) -0.006(5) 0.001(5) -0.015(6)
C21 0.036(6) 0.081(8) 0.037(6) 0.006(6) 0.004(5) 0.000(6)
C22 0.028(6) 0.083(8) 0.053(7) -0.020(6) -0.011(5) 0.007(6)
C23 0.044(6) 0.067(7) 0.028(6) -0.004(5) -0.004(5) -0.004(5)
C24 0.040(7) 0.073(8) 0.053(7) 0.003(6) 0.003(5) 0.007(6)
C25 0.040(6) 0.052(6) 0.056(7) 0.013(6) 0.004(6) -0.009(5)
C26 0.024(5) 0.057(6) 0.035(6) 0.000(5) -0.003(4) -0.009(5)
C27 0.035(6) 0.063(7) 0.068(9) 0.009(6) -0.006(6) -0.003(5)
C28 0.038(6) 0.069(7) 0.059(7) -0.001(6) -0.002(6) 0.002(6)
C29 0.039(6) 0.080(8) 0.039(6) 0.006(6) 0.009(6) 0.002(6)
C30 0.055(7) 0.080(8) 0.025(6) -0.011(5) 0.000(5) -0.009(6)

loop_
_atom_type_symbol
_atom_type_description
_atom_type_scat_dispersion_real
_atom_type_scat_dispersion_imag
_atom_type_scat_source
C C 0.0181 0.0091 'International Tables Vol C Tables 4.2.6.8 and 6.1.1.4'
H H 0.0000 0.0000 'International Tables Vol C Tables 4.2.6.8 and 6.1.1.4'
N N 0.0311 0.0180 'International Tables Vol C Tables 4.2.6.8 and 6.1.1.4'
O O 0.0492 0.0322 'International Tables Vol C Tables 4.2.6.8 and 6.1.1.4'
Cl Cl 0.3639 0.7018 'International Tables Vol C Tables 4.2.6.8 and 6.1.1.4'
Co Co -2.3653 3.6143 'International Tables Vol C Tables 4.2.6.8 and 6.1.1.4'

loop_
_geom_angle_atom_site_label_1
_geom_angle_atom_site_label_2
_geom_angle_atom_site_label_3
_geom_angle
_geom_angle_site_symmetry_1
_geom_angle_site_symmetry_3
O2 Co1 N1 166.2(3) . .
O2 Co1 N2 110.5(3) . .
N1 Co1 N2 82.7(3) . .
O2 Co1 N4 96.7(3) . .
N1 Co1 N4 79.7(3) . .
N2 Co1 N4 86.9(3) . .
O2 Co1 N3 103.7(3) . .
N1 Co1 N3 78.9(3) . .
N2 Co1 N3 91.9(3) . .
N4 Co1 N3 158.5(3) . .
O2 Co1 O1 77.7(3) . .
N1 Co1 O1 89.0(3) . .
N2 Co1 O1 171.6(3) . .
N4 Co1 O1 90.7(3) . .
N3 Co1 O1 87.4(3) . .
Cl1 Cl1 O5 92.1(9) 4_756 4_756
Cl1 Cl1 O4 95.6(14) 4_756 .
O5 Cl1 O4 134.6(11) 4_756 .
Cl1 Cl1 O6 151.6(19) 4_756 .
O5 Cl1 O6 73.8(12) 4_756 .
O4 Cl1 O6 111.9(8) . .
Cl1 Cl1 O5 63.1(8) 4_756 .
O5 Cl1 O5 36.2(12) 4_756 .
O4 Cl1 O5 112.8(7) . .
O6 Cl1 O5 109.4(8) . .
Cl1 Cl1 O4 61.9(12) 4_756 4_756
O5 Cl1 O4 111.0(10) 4_756 4_756
O4 Cl1 O4 112.1(8) . 4_756
O6 Cl1 O4 99.7(11) . 4_756
O5 Cl1 O4 110.2(10) . 4_756
Cl1 Cl1 O6 20.0(14) 4_756 4_756
O5 Cl1 O6 89.0(8) 4_756 4_756
O4 Cl1 O6 83.8(8) . 4_756
O6 Cl1 O6 162.0(11) . 4_756
O5 Cl1 O6 54.3(10) . 4_756
O4 Cl1 O6 81.4(6) 4_756 4_756
O10 Cl2 Cl2 110(2) 4_755 4_755
O10 Cl2 O9 108(2) 4_755 .
Cl2 Cl2 O9 142.7(15) 4_755 .
O10 Cl2 O8 44.7(19) 4_755 .
Cl2 Cl2 O8 98.4(9) 4_755 .
O9 Cl2 O8 106.5(13) . .
O10 Cl2 O7 65(2) 4_755 .
Cl2 Cl2 O7 82.3(9) 4_755 .
O9 Cl2 O7 116.0(12) . .
O8 Cl2 O7 105.3(11) . .
O10 Cl2 O10 142.0(15) 4_755 .
Cl2 Cl2 O10 34.9(13) 4_755 .
O9 Cl2 O10 108.4(16) . .
O8 Cl2 O10 112.4(16) . .
O7 Cl2 O10 108.2(15) . .
O10 Cl2 O7 141(2) 4_755 4_755
Cl2 Cl2 O7 63.9(8) 4_755 4_755
O9 Cl2 O7 88.2(13) . 4_755
O8 Cl2 O7 162.1(11) . 4_755
O7 Cl2 O7 76.1(14) . 4_755
O10 Cl2 O7 51.7(13) . 4_755
O10 Cl2 O8 123(2) 4_755 4_755
Cl2 Cl2 O8 52.3(7) 4_755 4_755
O9 Cl2 O8 103.9(11) . 4_755
O8 Cl2 O8 81.8(13) . 4_755
O7 Cl2 O8 134.5(10) . 4_755
O10 Cl2 O8 34.6(11) . 4_755
O7 Cl2 O8 84.8(9) 4_755 4_755
C1 O1 Co1 110.4(6) . .
C2 O2 Co1 117.3(6) . .
Cl1 O4 Cl1 22.5(5) . 4_756
O5 O5 Cl1 81.8(8) 4_756 4_756
O5 O5 Cl1 62.1(7) 4_756 .
Cl1 O5 Cl1 24.7(5) 4_756 .
O5 O5 O6 137.7(13) 4_756 4_756
Cl1 O5 O6 57.1(8) 4_756 4_756
Cl1 O5 O6 79.9(9) . 4_756
Cl1 O6 O5 49.1(6) . 4_756
Cl1 O6 Cl1 8.3(6) . 4_756
O5 O6 Cl1 45.8(5) 4_756 4_756
O10 O7 Cl2 36.7(10) 4_755 .
O10 O7 Cl2 58.6(7) 4_755 4_755
Cl2 O7 Cl2 33.8(5) . 4_755
O10 O8 Cl2 37.2(12) 4_755 .
O10 O8 Cl2 53.5(9) 4_755 4_755
Cl2 O8 Cl2 29.3(4) . 4_755
Cl2 O10 O8 98(2) 4_755 4_755
Cl2 O10 O7 78.4(18) 4_755 4_755
O8 O10 O7 153(3) 4_755 4_755
Cl2 O10 Cl2 35.5(9) 4_755 .
O8 O10 Cl2 92.0(16) 4_755 .
O7 O10 Cl2 69.7(11) 4_755 .
C25 N1 C18 110.8(8) . .
C25 N1 C11 114.0(9) . .
C18 N1 C11 110.9(8) . .
C25 N1 Co1 106.1(6) . .
C18 N1 Co1 105.8(6) . .
C11 N1 Co1 108.8(6) . .
C12 N2 C16 119.1(10) . .
C12 N2 Co1 112.9(7) . .
C16 N2 Co1 128.1(8) . .
C23 N3 C19 117.0(9) . .
C23 N3 Co1 129.9(7) . .
C19 N3 Co1 113.0(7) . .
C26 N4 C30 118.2(10) . .
C26 N4 Co1 113.4(6) . .
C30 N4 Co1 127.1(8) . .
O1 C1 C6 122.8(8) . .
O1 C1 C2 118.0(9) . .
C6 C1 C2 119.2(9) . .
O2 C2 C3 123.9(9) . .
O2 C2 C1 115.7(9) . .
C3 C2 C1 120.3(9) . .
C2 C3 C4 120.7(9) . .
C2 C3 C3 119.2(10) . 3_566
C4 C3 C3 119.9(10) . 3_566
O3 C4 C3 121.3(9) . .
O3 C4 C5 119.9(9) . .
C3 C4 C5 118.8(9) . .
C6 C5 C10 121.1(9) . .
C6 C5 C4 120.0(9) . .
C10 C5 C4 118.7(10) . .
C7 C6 C5 120.6(9) . .
C7 C6 C1 120.0(9) . .
C5 C6 C1 119.2(9) . .
C6 C7 C8 117.5(10) . .
C9 C8 C7 122.7(11) . .
C8 C9 C10 120.3(11) . .
C5 C10 C9 117.8(10) . .
C12 C11 N1 115.5(9) . .
N2 C12 C13 121.3(12) . .
N2 C12 C11 119.1(10) . .
C13 C12 C11 119.0(12) . .
C14 C13 C12 120.6(16) . .
C13 C14 C15 117.2(16) . .
C16 C15 C14 119.7(15) . .
C15 C16 N2 121.6(13) . .
C15 C16 C17 118.2(12) . .
N2 C16 C17 120.2(11) . .
N1 C18 C19 111.0(8) . .
C20 C19 N3 122.6(10) . .
C20 C19 C18 123.0(10) . .
N3 C19 C18 114.3(9) . .
C19 C20 C21 119.5(11) . .
C22 C21 C20 120.0(10) . .
C21 C22 C23 118.8(11) . .
N3 C23 C22 121.9(10) . .
N3 C23 C24 117.1(9) . .
C22 C23 C24 121.1(10) . .
N1 C25 C26 110.6(9) . .
N4 C26 C27 120.7(9) . .
N4 C26 C25 113.3(9) . .
C27 C26 C25 125.8(10) . .
C28 C27 C26 119.5(11) . .
C27 C28 C29 120.1(11) . .
C30 C29 C28 117.8(11) . .
C29 C30 N4 123.6(11) . .
N5 C41 C42 178(2) . .

loop_
_geom_bond_atom_site_label_1
_geom_bond_atom_site_label_2
_geom_bond_distance
_geom_bond_site_symmetry_2
Co1 O2 1.981(7) .
Co1 N1 2.128(8) .
Co1 N2 2.130(9) .
Co1 N4 2.139(9) .
Co1 N3 2.144(8) .
Co1 O1 2.244(7) .
Cl1 Cl1 0.604(12) 4_756
Cl1 O5 1.290(11) 4_756
Cl1 O4 1.395(8) .
Cl1 O6 1.432(9) .
Cl1 O5 1.444(8) .
Cl1 O4 1.574(12) 4_756
Cl1 O6 1.985(15) 4_756
Cl2 O10 0.88(2) 4_755
Cl2 Cl2 0.887(11) 4_755
Cl2 O9 1.432(9) .
Cl2 O8 1.433(9) .
Cl2 O7 1.435(9) .
Cl2 O10 1.441(10) .
Cl2 O7 1.583(15) 4_755
Cl2 O8 1.792(14) 4_755
O1 C1 1.237(12) .
O2 C2 1.310(12) .
O3 C4 1.230(12) .
O4 Cl1 1.574(12) 4_756
O5 O5 0.86(3) 4_756
O5 Cl1 1.290(11) 4_756
O5 O6 1.64(3) 4_756
O6 O5 1.64(3) 4_756
O6 Cl1 1.985(15) 4_756
O7 O10 1.33(3) 4_755
O7 Cl2 1.583(15) 4_755
O8 O10 1.02(3) 4_755
O8 Cl2 1.792(14) 4_755
O10 Cl2 0.88(2) 4_755
O10 O8 1.02(3) 4_755
O10 O7 1.33(3) 4_755
O11 O11 0.70(6) 4_756
N1 C25 1.461(14) .
N1 C18 1.468(14) .
N1 C11 1.500(13) .
N2 C12 1.343(15) .
N2 C16 1.366(15) .
N3 C23 1.366(13) .
N3 C19 1.371(13) .
N4 C26 1.356(13) .
N4 C30 1.357(14) .
N5 C41 1.18(2) .
C1 C6 1.474(14) .
C1 C2 1.502(13) .
C2 C3 1.381(15) .
C3 C4 1.448(14) .
C3 C3 1.479(19) 3_566
C4 C5 1.501(14) .
C5 C6 1.405(14) .
C5 C10 1.406(15) .
C6 C7 1.398(14) .
C7 C8 1.412(15) .
C8 C9 1.365(16) .
C9 C10 1.417(15) .
C11 C12 1.500(16) .
C12 C13 1.381(18) .
C13 C14 1.38(2) .
C14 C15 1.43(2) .
C15 C16 1.36(2) .
C16 C17 1.472(17) .
C18 C19 1.519(15) .
C19 C20 1.364(15) .
C20 C21 1.371(15) .
C21 C22 1.369(15) .
C22 C23 1.397(15) .
C23 C24 1.517(15) .
C25 C26 1.524(14) .
C26 C27 1.389(15) .
C27 C28 1.362(16) .
C28 C29 1.394(15) .
C29 C30 1.347(16) .
C41 C42 1.48(3) .
